data_4507638
loop_
_publ_author_name
'Zhang, Ming-Dao'
'Qin, Ling'
'Yang, Hai-Tao'
'Li, Yi-Zhi'
'Guo, Zi-Jian'
'Zheng, He-Gen'

_publ_section_title
;
 Series of Metal--Organic Frameworks Including Novel Architectural
 Features Based on a Star-like Tri(4-pyridylphenyl)amine Ligand
;
_journal_issue 5
_journal_name_full 'Crystal Growth &amp; Design'
_journal_page_first 1961
_journal_paper_doi 10.1021/cg3018612
_journal_volume 13
_journal_year 2013
_chemical_formula_moiety 'C41 H28 Co N4 O4'
_chemical_formula_sum 'C41 H28 Co N4 O4'
_chemical_formula_weight 699.60
_chemical_name_systematic
; 
 ? 
;
_space_group_IT_number 2
_symmetry_cell_setting triclinic
_symmetry_space_group_name_Hall '-P 1'
_symmetry_space_group_name_H-M 'P -1'
_atom_sites_solution_hydrogens geom
_atom_sites_solution_primary direct
_atom_sites_solution_secondary difmap
_audit_creation_method SHELXL-97
_cell_angle_alpha 87.134(2)
_cell_angle_beta 88.585(2)
_cell_angle_gamma 85.892(2)
_cell_formula_units_Z 2
_cell_length_a 11.4122(16)
_cell_length_b 11.4772(16)
_cell_length_c 13.3730(18)
_cell_measurement_reflns_used 4904
_cell_measurement_temperature 293(2)
_cell_measurement_theta_max 28.062
_cell_measurement_theta_min 2.288
_cell_volume 1744.5(4)
_computing_cell_refinement 'Bruker SMART'
_computing_data_collection 'Bruker SMART'
_computing_data_reduction 'Bruker SAINT'
_computing_molecular_graphics 'Bruker SHELXTL'
_computing_publication_material 'Bruker SHELXTL'
_computing_structure_refinement 'SHELXL-97 (Sheldrick, 1997)'
_computing_structure_solution 'SHELXS-97 (Sheldrick, 1990)'
_diffrn_ambient_temperature 293(2)
_diffrn_measured_fraction_theta_full 0.983
_diffrn_measured_fraction_theta_max 0.983
_diffrn_measurement_device_type 'CCD area detector'
_diffrn_measurement_method 'phi and omega scans'
_diffrn_radiation_monochromator graphite
_diffrn_radiation_source 'fine-focus sealed tube'
_diffrn_radiation_type MoK\a
_diffrn_radiation_wavelength 0.71073
_diffrn_reflns_av_R_equivalents 0.0714
_diffrn_reflns_av_sigmaI/netI 0.0620
_diffrn_reflns_limit_h_max 13
_diffrn_reflns_limit_h_min -13
_diffrn_reflns_limit_k_max 13
_diffrn_reflns_limit_k_min -13
_diffrn_reflns_limit_l_max 15
_diffrn_reflns_limit_l_min -10
_diffrn_reflns_number 9735
_diffrn_reflns_theta_full 25.00
_diffrn_reflns_theta_max 25.00
_diffrn_reflns_theta_min 1.52
_exptl_absorpt_coefficient_mu 0.540
_exptl_absorpt_correction_T_max 0.907
_exptl_absorpt_correction_T_min 0.841
_exptl_absorpt_correction_type multi-scan
_exptl_crystal_colour red
_exptl_crystal_density_diffrn 1.332
_exptl_crystal_density_method 'not measured'
_exptl_crystal_description block
_exptl_crystal_F_000 722
_exptl_crystal_size_max 0.32
_exptl_crystal_size_mid 0.28
_exptl_crystal_size_min 0.18
_refine_diff_density_max 1.311
_refine_diff_density_min -0.602
_refine_diff_density_rms 0.101
_refine_ls_extinction_method none
_refine_ls_goodness_of_fit_ref 1.033
_refine_ls_hydrogen_treatment constr
_refine_ls_matrix_type full
_refine_ls_number_parameters 451
_refine_ls_number_reflns 6044
_refine_ls_number_restraints 0
_refine_ls_restrained_S_all 1.033
_refine_ls_R_factor_all 0.0799
_refine_ls_R_factor_gt 0.0703
_refine_ls_shift/su_max 0.006
_refine_ls_shift/su_mean 0.001
_refine_ls_structure_factor_coef Fsqd
_refine_ls_weighting_details 'calc w=1/[\s^2^(Fo^2^)+(0.0053P)^2^+12.5365P] where P=(Fo^2^+2Fc^2^)/3'
_refine_ls_weighting_scheme calc
_refine_ls_wR_factor_gt 0.1946
_refine_ls_wR_factor_ref 0.1974
_reflns_number_gt 5019
_reflns_number_total 6044
_reflns_threshold_expression >2sigma(I)
_cod_data_source_file cg3018612_si_002.cif
_cod_data_source_block 6
_cod_depositor_comments
;
The following automatic conversions were performed:

'_symmetry_cell_setting' value 'Triclinic' changed to 'triclinic'
according to /home/saulius/struct/CIF-dictionaries/cif_core.dic
dictionary named 'cif_core.dic' version 2.4.2 from 2011-04-26.

Automatic conversion script
Id: cif_fix_values 1891 2012-01-12 08:04:46Z andrius 
;
_cod_original_sg_symbol_Hall -P_1
_cod_original_sg_symbol_H-M P-1
_cod_database_code 4507638

loop_
_symmetry_equiv_pos_as_xyz
'x, y, z'
'-x, -y, -z'

loop_
_atom_site_label
_atom_site_type_symbol
_atom_site_fract_x
_atom_site_fract_y
_atom_site_fract_z
_atom_site_U_iso_or_equiv
_atom_site_adp_type
_atom_site_occupancy
_atom_site_symmetry_multiplicity
_atom_site_calc_flag
_atom_site_refinement_flags
Co1 Co 0.63149(6) 0.66061(7) 0.24624(5) 0.0297(2) Uani 1 1 d .
O1 O 0.7042(6) 0.4766(7) 0.1051(6) 0.114(3) Uani 1 1 d .
O2 O 0.7691(5) 0.6403(6) 0.1527(3) 0.0772(19) Uani 1 1 d .
O3 O 0.5034(4) 0.7341(4) 0.3597(3) 0.0472(11) Uani 1 1 d .
O4 O 0.6651(4) 0.8193(4) 0.3185(3) 0.0479(11) Uani 1 1 d .
N1 N 0.5378(4) 0.7626(4) 0.1279(4) 0.0370(11) Uani 1 1 d .
N2 N 0.7325(4) 0.5636(4) 0.3648(4) 0.0370(11) Uani 1 1 d .
N3 N 0.5075(4) 0.5247(4) 0.2458(3) 0.0364(11) Uani 1 1 d .
N4 N 0.0133(5) 0.0041(5) 0.2584(5) 0.0586(17) Uani 1 1 d .
C1 C 0.5326(5) 0.4174(5) 0.2853(5) 0.0419(14) Uani 1 1 d .
H1 H 0.6071 0.4002 0.3112 0.050 Uiso 1 1 calc R
C2 C 0.4555(5) 0.3297(6) 0.2903(5) 0.0447(15) Uani 1 1 d .
H2 H 0.4766 0.2569 0.3210 0.054 Uiso 1 1 calc R
C3 C 0.3452(5) 0.3530(6) 0.2482(5) 0.0443(15) Uani 1 1 d .
C4 C 0.3204(6) 0.4618(6) 0.2057(5) 0.0523(17) Uani 1 1 d .
H4 H 0.2485 0.4799 0.1754 0.063 Uiso 1 1 calc R
C5 C 0.4015(5) 0.5461(6) 0.2072(5) 0.0462(15) Uani 1 1 d .
H5 H 0.3808 0.6207 0.1800 0.055 Uiso 1 1 calc R
C6 C 0.8380(5) 0.5074(6) 0.3489(5) 0.0469(16) Uani 1 1 d .
H6 H 0.8776 0.5229 0.2886 0.056 Uiso 1 1 calc R
C7 C 0.8906(5) 0.4276(6) 0.4176(5) 0.0485(16) Uani 1 1 d .
H7 H 0.9639 0.3912 0.4026 0.058 Uiso 1 1 calc R
C8 C 0.8363(5) 0.4014(5) 0.5077(5) 0.0406(14) Uani 1 1 d .
C9 C 0.7296(7) 0.4657(6) 0.5264(5) 0.0569(19) Uani 1 1 d .
H9 H 0.6896 0.4553 0.5873 0.068 Uiso 1 1 calc R
C10 C 0.6846(6) 0.5442(6) 0.4538(5) 0.0517(17) Uani 1 1 d .
H10 H 0.6147 0.5871 0.4689 0.062 Uiso 1 1 calc R
C11 C 0.5287(5) 0.7147(6) 0.0401(4) 0.0461(16) Uani 1 1 d .
H11 H 0.5762 0.6475 0.0278 0.055 Uiso 1 1 calc R
C12 C 0.4535(5) 0.7585(6) -0.0337(5) 0.0503(17) Uani 1 1 d .
H12 H 0.4497 0.7199 -0.0929 0.060 Uiso 1 1 calc R
C13 C 0.3830(5) 0.8607(5) -0.0194(4) 0.0399(14) Uani 1 1 d .
C14 C 0.3972(6) 0.9135(6) 0.0695(5) 0.0473(16) Uani 1 1 d .
H14 H 0.3542 0.9833 0.0823 0.057 Uiso 1 1 calc R
C15 C 0.4747(6) 0.8634(5) 0.1399(5) 0.0455(15) Uani 1 1 d .
H15 H 0.4832 0.9020 0.1985 0.055 Uiso 1 1 calc R
C16 C 0.2596(6) 0.2613(6) 0.2513(5) 0.0491(16) Uani 1 1 d .
C17 C 0.2395(7) 0.1942(7) 0.3371(6) 0.061(2) Uani 1 1 d .
H17 H 0.2813 0.2055 0.3943 0.073 Uiso 1 1 calc R
C18 C 0.1581(6) 0.1104(7) 0.3401(6) 0.063(2) Uani 1 1 d .
H18 H 0.1454 0.0663 0.3992 0.076 Uiso 1 1 calc R
C19 C 0.0950(6) 0.0913(6) 0.2554(6) 0.0541(18) Uani 1 1 d .
C20 C 0.1166(6) 0.1578(7) 0.1687(6) 0.061(2) Uani 1 1 d .
H20 H 0.0768 0.1449 0.1108 0.074 Uiso 1 1 calc R
C21 C 0.1957(6) 0.2423(7) 0.1668(6) 0.062(2) Uani 1 1 d .
H21 H 0.2069 0.2876 0.1082 0.074 Uiso 1 1 calc R
C22 C 0.2915(5) 0.9024(6) -0.0918(5) 0.0421(14) Uani 1 1 d .
C23 C 0.2428(6) 0.8223(6) -0.1516(5) 0.0533(17) Uani 1 1 d .
H23 H 0.2743 0.7453 -0.1513 0.064 Uiso 1 1 calc R
C24 C 0.1483(6) 0.8572(6) -0.2107(6) 0.0586(19) Uani 1 1 d .
H24 H 0.1200 0.8043 -0.2531 0.070 Uiso 1 1 calc R
C25 C -0.0947(5) 0.0317(6) 0.2088(5) 0.0478(16) Uani 1 1 d .
C26 C -0.1469(6) -0.0512(6) 0.1552(5) 0.0509(17) Uani 1 1 d .
H26 H -0.1174 -0.1289 0.1587 0.061 Uiso 1 1 calc R
C27 C 0.2431(6) 1.0171(6) -0.0966(5) 0.0475(16) Uani 1 1 d .
H27 H 0.2761 1.0725 -0.0596 0.057 Uiso 1 1 calc R
C28 C 0.8812(5) 0.3062(5) 0.5786(5) 0.0411(14) Uani 1 1 d .
C29 C 0.9991(5) 0.2647(6) 0.5792(5) 0.0487(16) Uani 1 1 d .
H29 H 1.0538 0.3042 0.5404 0.058 Uiso 1 1 calc R
C30 C 1.0363(5) 0.1653(6) 0.6366(5) 0.0501(17) Uani 1 1 d .
H30 H 1.1154 0.1397 0.6364 0.060 Uiso 1 1 calc R
C31 C 0.0427(6) -0.1048(6) 0.3063(5) 0.0488(16) Uani 1 1 d .
C32 C 0.1594(6) -0.1503(6) 0.3006(6) 0.0540(18) Uani 1 1 d .
H32 H 0.2127 -0.1140 0.2579 0.065 Uiso 1 1 calc R
C33 C 0.8038(5) 0.2496(6) 0.6417(5) 0.0513(17) Uani 1 1 d .
H33 H 0.7256 0.2785 0.6457 0.062 Uiso 1 1 calc R
C34 C 0.7784(7) 0.5451(9) 0.1065(6) 0.069(3) Uani 1 1 d .
C35 C 0.5701(6) 0.8147(6) 0.3679(4) 0.0415(14) Uani 1 1 d .
C36 C 0.9106(6) 0.4247(7) -0.0038(6) 0.0594(19) Uani 1 1 d .
H36 H 0.8512 0.3736 -0.0065 0.071 Uiso 1 1 calc R
C37 C 0.8939(6) 0.5229(6) 0.0510(5) 0.0499(17) Uani 1 1 d .
C38 C 0.9836(6) 0.5984(7) 0.0553(5) 0.059(2) Uani 1 1 d .
H38 H 0.9727 0.6645 0.0927 0.071 Uiso 1 1 calc R
C39 C 0.5991(6) 1.0081(6) 0.4388(5) 0.0468(15) Uani 1 1 d .
H39 H 0.6655 1.0136 0.3976 0.056 Uiso 1 1 calc R
C40 C 0.5335(5) 0.9113(5) 0.4369(4) 0.0397(14) Uani 1 1 d .
C41 C 0.4348(6) 0.9031(6) 0.4977(5) 0.0494(16) Uani 1 1 d .
H41 H 0.3909 0.8380 0.4961 0.059 Uiso 1 1 calc R

loop_
_atom_site_aniso_label
_atom_site_aniso_U_11
_atom_site_aniso_U_22
_atom_site_aniso_U_33
_atom_site_aniso_U_23
_atom_site_aniso_U_13
_atom_site_aniso_U_12
Co1 0.0258(4) 0.0316(4) 0.0319(4) -0.0073(3) -0.0012(3) 0.0008(3)
O1 0.057(4) 0.107(6) 0.167(7) 0.036(5) 0.057(4) 0.026(4)
O2 0.069(4) 0.112(5) 0.040(3) 0.007(3) 0.016(2) 0.056(3)
O3 0.044(3) 0.046(3) 0.051(3) -0.019(2) -0.006(2) 0.012(2)
O4 0.044(3) 0.054(3) 0.046(3) -0.021(2) 0.001(2) 0.009(2)
N1 0.027(2) 0.044(3) 0.039(3) 0.000(2) -0.0055(19) 0.002(2)
N2 0.037(3) 0.035(3) 0.039(3) -0.002(2) -0.009(2) 0.001(2)
N3 0.030(2) 0.041(3) 0.039(3) -0.011(2) 0.002(2) -0.002(2)
N4 0.045(3) 0.041(3) 0.090(4) 0.024(3) -0.034(3) -0.014(3)
C1 0.034(3) 0.039(3) 0.053(4) -0.006(3) -0.006(3) -0.002(3)
C2 0.040(3) 0.037(3) 0.057(4) -0.001(3) -0.010(3) -0.005(3)
C3 0.040(3) 0.050(4) 0.045(4) -0.002(3) -0.005(3) -0.014(3)
C4 0.033(3) 0.060(4) 0.065(4) 0.009(3) -0.012(3) -0.017(3)
C5 0.039(3) 0.040(4) 0.059(4) 0.004(3) -0.003(3) -0.005(3)
C6 0.030(3) 0.056(4) 0.053(4) 0.008(3) -0.004(3) -0.001(3)
C7 0.027(3) 0.051(4) 0.065(4) 0.009(3) -0.005(3) 0.006(3)
C8 0.039(3) 0.038(3) 0.044(3) -0.003(3) -0.012(3) 0.000(3)
C9 0.068(5) 0.062(5) 0.036(4) -0.001(3) 0.000(3) 0.024(4)
C10 0.056(4) 0.055(4) 0.040(4) -0.003(3) -0.002(3) 0.024(3)
C11 0.037(3) 0.058(4) 0.040(3) -0.006(3) -0.005(3) 0.019(3)
C12 0.040(4) 0.071(5) 0.039(3) -0.011(3) -0.008(3) 0.012(3)
C13 0.029(3) 0.046(4) 0.044(3) 0.005(3) -0.007(2) 0.000(3)
C14 0.045(4) 0.038(3) 0.057(4) -0.002(3) -0.014(3) 0.009(3)
C15 0.050(4) 0.039(3) 0.048(4) -0.006(3) -0.014(3) 0.004(3)
C16 0.041(4) 0.048(4) 0.059(4) 0.005(3) -0.014(3) -0.013(3)
C17 0.066(5) 0.059(5) 0.060(4) 0.014(4) -0.027(4) -0.027(4)
C18 0.057(4) 0.069(5) 0.065(5) 0.023(4) -0.024(4) -0.027(4)
C19 0.049(4) 0.042(4) 0.072(5) 0.015(3) -0.023(3) -0.011(3)
C20 0.062(5) 0.058(5) 0.066(5) 0.015(4) -0.031(4) -0.025(4)
C21 0.059(5) 0.068(5) 0.060(5) 0.017(4) -0.022(4) -0.022(4)
C22 0.034(3) 0.044(4) 0.049(4) 0.003(3) -0.010(3) -0.003(3)
C23 0.049(4) 0.041(4) 0.070(5) -0.003(3) -0.022(3) 0.004(3)
C24 0.055(4) 0.048(4) 0.075(5) -0.002(4) -0.031(4) -0.009(3)
C25 0.031(3) 0.044(4) 0.068(4) 0.013(3) -0.021(3) -0.010(3)
C26 0.044(4) 0.033(3) 0.075(5) 0.009(3) -0.019(3) -0.002(3)
C27 0.044(4) 0.036(3) 0.063(4) 0.002(3) -0.018(3) -0.008(3)
C28 0.037(3) 0.037(3) 0.050(4) 0.002(3) -0.012(3) -0.001(3)
C29 0.034(3) 0.047(4) 0.064(4) 0.012(3) -0.011(3) -0.004(3)
C30 0.028(3) 0.046(4) 0.075(5) 0.012(3) -0.016(3) -0.002(3)
C31 0.040(4) 0.042(4) 0.065(4) 0.010(3) -0.021(3) -0.008(3)
C32 0.034(3) 0.049(4) 0.077(5) 0.021(3) -0.006(3) -0.005(3)
C33 0.031(3) 0.054(4) 0.067(5) 0.006(3) -0.008(3) 0.003(3)
C34 0.055(5) 0.087(6) 0.055(5) 0.022(4) 0.018(4) 0.050(5)
C35 0.049(4) 0.042(4) 0.033(3) -0.009(3) -0.010(3) 0.010(3)
C36 0.040(4) 0.068(5) 0.068(5) -0.006(4) 0.008(3) 0.006(3)
C37 0.041(4) 0.064(5) 0.039(4) 0.005(3) 0.008(3) 0.022(3)
C38 0.058(5) 0.062(5) 0.054(4) -0.013(3) 0.008(3) 0.023(4)
C39 0.043(4) 0.048(4) 0.049(4) -0.017(3) 0.007(3) 0.002(3)
C40 0.040(3) 0.042(3) 0.036(3) -0.012(3) -0.005(2) 0.012(3)
C41 0.050(4) 0.048(4) 0.051(4) -0.019(3) 0.000(3) -0.004(3)

loop_
_atom_type_symbol
_atom_type_description
_atom_type_scat_dispersion_real
_atom_type_scat_dispersion_imag
_atom_type_scat_source
C C 0.0033 0.0016 'International Tables Vol C Tables 4.2.6.8 and 6.1.1.4'
H H 0.0000 0.0000 'International Tables Vol C Tables 4.2.6.8 and 6.1.1.4'
Co Co 0.3494 0.9721 'International Tables Vol C Tables 4.2.6.8 and 6.1.1.4'
N N 0.0061 0.0033 'International Tables Vol C Tables 4.2.6.8 and 6.1.1.4'
O O 0.0106 0.0060 'International Tables Vol C Tables 4.2.6.8 and 6.1.1.4'

loop_
_geom_angle_atom_site_label_1
_geom_angle_atom_site_label_2
_geom_angle_atom_site_label_3
_geom_angle
_geom_angle_site_symmetry_1
_geom_angle_site_symmetry_3
O2 Co1 O4 102.5(2) . .
O2 Co1 N1 88.74(18) . .
O4 Co1 N1 90.53(18) . .
O2 Co1 N3 115.4(2) . .
O4 Co1 N3 142.11(17) . .
N1 Co1 N3 91.49(18) . .
O2 Co1 N2 89.76(19) . .
O4 Co1 N2 87.61(17) . .
N1 Co1 N2 177.31(19) . .
N3 Co1 N2 91.17(18) . .
O2 Co1 O3 162.3(2) . .
O4 Co1 O3 59.83(16) . .
N1 Co1 O3 89.99(17) . .
N3 Co1 O3 82.34(17) . .
N2 Co1 O3 90.76(17) . .
O2 Co1 C35 132.5(3) . .
O4 Co1 C35 30.05(19) . .
N1 Co1 C35 90.11(18) . .
N3 Co1 C35 112.1(2) . .
N2 Co1 C35 89.25(18) . .
O3 Co1 C35 29.79(19) . .
C34 O2 Co1 116.1(6) . .
C35 O3 Co1 87.6(4) . .
C35 O4 Co1 90.4(4) . .
C11 N1 C15 116.2(5) . .
C11 N1 Co1 118.2(4) . .
C15 N1 Co1 124.9(4) . .
C10 N2 C6 115.6(5) . .
C10 N2 Co1 120.4(4) . .
C6 N2 Co1 123.4(4) . .
C5 N3 C1 116.5(5) . .
C5 N3 Co1 121.2(4) . .
C1 N3 Co1 122.2(4) . .
C31 N4 C19 119.5(5) . .
C31 N4 C25 123.2(5) . .
C19 N4 C25 117.3(5) . .
N3 C1 C2 124.4(6) . .
N3 C1 H1 117.8 . .
C2 C1 H1 117.8 . .
C1 C2 C3 118.3(6) . .
C1 C2 H2 120.9 . .
C3 C2 H2 120.9 . .
C4 C3 C2 117.3(6) . .
C4 C3 C16 122.5(6) . .
C2 C3 C16 120.2(6) . .
C3 C4 C5 120.6(6) . .
C3 C4 H4 119.7 . .
C5 C4 H4 119.7 . .
N3 C5 C4 122.8(6) . .
N3 C5 H5 118.6 . .
C4 C5 H5 118.6 . .
N2 C6 C7 123.2(6) . .
N2 C6 H6 118.4 . .
C7 C6 H6 118.4 . .
C8 C7 C6 120.9(6) . .
C8 C7 H7 119.5 . .
C6 C7 H7 119.5 . .
C7 C8 C9 115.5(6) . .
C7 C8 C28 123.2(6) . .
C9 C8 C28 121.2(6) . .
C10 C9 C8 119.3(6) . .
C10 C9 H9 120.4 . .
C8 C9 H9 120.4 . .
N2 C10 C9 125.2(6) . .
N2 C10 H10 117.4 . .
C9 C10 H10 117.4 . .
N1 C11 C12 124.1(6) . .
N1 C11 H11 117.9 . .
C12 C11 H11 117.9 . .
C11 C12 C13 119.8(6) . .
C11 C12 H12 120.1 . .
C13 C12 H12 120.1 . .
C14 C13 C12 115.9(5) . .
C14 C13 C22 122.8(6) . .
C12 C13 C22 121.1(6) . .
C15 C14 C13 120.5(6) . .
C15 C14 H14 119.7 . .
C13 C14 H14 119.7 . .
N1 C15 C14 123.3(6) . .
N1 C15 H15 118.4 . .
C14 C15 H15 118.4 . .
C17 C16 C21 118.0(6) . .
C17 C16 C3 121.4(6) . .
C21 C16 C3 120.5(6) . .
C16 C17 C18 121.2(7) . .
C16 C17 H17 119.4 . .
C18 C17 H17 119.4 . .
C19 C18 C17 120.5(7) . .
C19 C18 H18 119.7 . .
C17 C18 H18 119.7 . .
C20 C19 C18 118.2(6) . .
C20 C19 N4 121.4(6) . .
C18 C19 N4 120.3(6) . .
C21 C20 C19 120.9(7) . .
C21 C20 H20 119.5 . .
C19 C20 H20 119.5 . .
C20 C21 C16 121.0(7) . .
C20 C21 H21 119.5 . .
C16 C21 H21 119.5 . .
C27 C22 C23 117.8(6) . .
C27 C22 C13 122.4(6) . .
C23 C22 C13 119.6(6) . .
C24 C23 C22 120.2(6) . .
C24 C23 H23 119.9 . .
C22 C23 H23 119.9 . .
C25 C24 C23 121.7(7) 2_565 .
C25 C24 H24 119.2 2_565 .
C23 C24 H24 119.2 . .
C24 C25 C26 118.6(6) 2_565 .
C24 C25 N4 120.1(6) 2_565 .
C26 C25 N4 121.3(6) . .
C25 C26 C27 119.6(6) . 2_565
C25 C26 H26 120.2 . .
C27 C26 H26 120.2 2_565 .
C22 C27 C26 121.7(6) . 2_565
C22 C27 H27 119.2 . .
C26 C27 H27 119.2 2_565 .
C33 C28 C29 117.8(6) . .
C33 C28 C8 119.7(5) . .
C29 C28 C8 122.2(6) . .
C30 C29 C28 121.1(6) . .
C30 C29 H29 119.4 . .
C28 C29 H29 119.4 . .
C31 C30 C29 120.6(6) 2_656 .
C31 C30 H30 119.7 2_656 .
C29 C30 H30 119.7 . .
C30 C31 C32 118.7(6) 2_656 .
C30 C31 N4 122.9(6) 2_656 .
C32 C31 N4 118.3(6) . .
C33 C32 C31 120.3(6) 2_656 .
C33 C32 H32 119.8 2_656 .
C31 C32 H32 119.8 . .
C28 C33 C32 121.1(6) . 2_656
C28 C33 H33 119.4 . .
C32 C33 H33 119.4 2_656 .
O1 C34 O2 125.1(7) . .
O1 C34 C37 120.5(9) . .
O2 C34 C37 114.4(9) . .
O3 C35 O4 122.2(5) . .
O3 C35 C40 118.8(6) . .
O4 C35 C40 119.1(6) . .
O3 C35 Co1 62.6(3) . .
O4 C35 Co1 59.5(3) . .
C40 C35 Co1 177.4(5) . .
C37 C36 C38 120.0(7) . 2_765
C37 C36 H36 120.0 . .
C38 C36 H36 120.0 2_765 .
C36 C37 C38 119.7(6) . .
C36 C37 C34 118.7(8) . .
C38 C37 C34 121.6(7) . .
C37 C38 C36 120.3(7) . 2_765
C37 C38 H38 119.8 . .
C36 C38 H38 119.8 2_765 .
C40 C39 C41 119.7(6) . 2_676
C40 C39 H39 120.2 . .
C41 C39 H39 120.2 2_676 .
C41 C40 C39 120.3(5) . .
C41 C40 C35 119.9(6) . .
C39 C40 C35 119.8(6) . .
C40 C41 C39 120.0(6) . 2_676
C40 C41 H41 120.0 . .
C39 C41 H41 120.0 2_676 .

loop_
_geom_bond_atom_site_label_1
_geom_bond_atom_site_label_2
_geom_bond_distance
_geom_bond_site_symmetry_2
Co1 O2 1.991(5) .
Co1 O4 2.166(4) .
Co1 N1 2.176(5) .
Co1 N3 2.179(5) .
Co1 N2 2.194(5) .
Co1 O3 2.234(4) .
Co1 C35 2.514(6) .
O1 C34 1.197(12) .
O2 C34 1.278(11) .
O3 C35 1.250(8) .
O4 C35 1.259(7) .
N1 C11 1.330(8) .
N1 C15 1.334(8) .
N2 C10 1.312(8) .
N2 C6 1.342(8) .
N3 C5 1.329(8) .
N3 C1 1.331(8) .
N4 C31 1.399(8) .
N4 C19 1.414(8) .
N4 C25 1.423(7) .
C1 C2 1.382(9) .
C1 H1 0.9300 .
C2 C3 1.395(8) .
C2 H2 0.9300 .
C3 C4 1.359(9) .
C3 C16 1.485(9) .
C4 C5 1.387(9) .
C4 H4 0.9300 .
C5 H5 0.9300 .
C6 C7 1.381(8) .
C6 H6 0.9300 .
C7 C8 1.371(9) .
C7 H7 0.9300 .
C8 C9 1.402(9) .
C8 C28 1.482(8) .
C9 C10 1.375(9) .
C9 H9 0.9300 .
C10 H10 0.9300 .
C11 C12 1.376(8) .
C11 H11 0.9300 .
C12 C13 1.393(9) .
C12 H12 0.9300 .
C13 C14 1.380(9) .
C13 C22 1.480(8) .
C14 C15 1.383(8) .
C14 H14 0.9300 .
C15 H15 0.9300 .
C16 C17 1.374(9) .
C16 C21 1.395(9) .
C17 C18 1.383(10) .
C17 H17 0.9300 .
C18 C19 1.391(10) .
C18 H18 0.9300 .
C19 C20 1.383(10) .
C20 C21 1.370(10) .
C20 H20 0.9300 .
C21 H21 0.9300 .
C22 C27 1.390(9) .
C22 C23 1.401(9) .
C23 C24 1.377(9) .
C23 H23 0.9300 .
C24 C25 1.375(9) 2_565
C24 H24 0.9300 .
C25 C24 1.375(9) 2_565
C25 C26 1.394(9) .
C26 C27 1.386(8) 2_565
C26 H26 0.9300 .
C27 C26 1.386(8) 2_565
C27 H27 0.9300 .
C28 C33 1.380(9) .
C28 C29 1.395(8) .
C29 C30 1.389(9) .
C29 H29 0.9300 .
C30 C31 1.371(9) 2_656
C30 H30 0.9300 .
C31 C30 1.371(9) 2_656
C31 C32 1.398(9) .
C32 C33 1.389(9) 2_656
C32 H32 0.9300 .
C33 C32 1.389(9) 2_656
C33 H33 0.9300 .
C34 C37 1.509(9) .
C35 C40 1.508(8) .
C36 C37 1.374(10) .
C36 C38 1.390(9) 2_765
C36 H36 0.9300 .
C37 C38 1.392(11) .
C38 C36 1.390(9) 2_765
C38 H38 0.9300 .
C39 C40 1.385(9) .
C39 C41 1.387(8) 2_676
C39 H39 0.9300 .
C40 C41 1.379(9) .
C41 C39 1.387(8) 2_676
C41 H41 0.9300 .

loop_
_geom_torsion_atom_site_label_1
_geom_torsion_atom_site_label_2
_geom_torsion_atom_site_label_3
_geom_torsion_atom_site_label_4
_geom_torsion
_geom_torsion_site_symmetry_1
_geom_torsion_site_symmetry_4
O4 Co1 O2 C34 173.2(5) . .
N1 Co1 O2 C34 -96.6(5) . .
N3 Co1 O2 C34 -5.5(5) . .
N2 Co1 O2 C34 85.7(5) . .
O3 Co1 O2 C34 177.4(5) . .
C35 Co1 O2 C34 174.4(4) . .
O2 Co1 O3 C35 -4.4(8) . .
O4 Co1 O3 C35 0.4(3) . .
N1 Co1 O3 C35 -90.2(4) . .
N3 Co1 O3 C35 178.2(4) . .
N2 Co1 O3 C35 87.2(4) . .
O2 Co1 O4 C35 178.1(3) . .
N1 Co1 O4 C35 89.3(4) . .
N3 Co1 O4 C35 -3.8(5) . .
N2 Co1 O4 C35 -92.6(4) . .
O3 Co1 O4 C35 -0.4(3) . .
O2 Co1 N1 C11 54.6(5) . .
O4 Co1 N1 C11 157.0(5) . .
N3 Co1 N1 C11 -60.8(5) . .
N2 Co1 N1 C11 111(4) . .
O3 Co1 N1 C11 -143.1(5) . .
C35 Co1 N1 C11 -172.9(5) . .
O2 Co1 N1 C15 -135.0(5) . .
O4 Co1 N1 C15 -32.5(5) . .
N3 Co1 N1 C15 109.6(5) . .
N2 Co1 N1 C15 -79(4) . .
O3 Co1 N1 C15 27.3(5) . .
C35 Co1 N1 C15 -2.5(5) . .
O2 Co1 N2 C10 -179.1(5) . .
O4 Co1 N2 C10 78.4(5) . .
N1 Co1 N2 C10 125(4) . .
N3 Co1 N2 C10 -63.7(5) . .
O3 Co1 N2 C10 18.6(5) . .
C35 Co1 N2 C10 48.3(5) . .
O2 Co1 N2 C6 -8.5(5) . .
O4 Co1 N2 C6 -111.0(5) . .
N1 Co1 N2 C6 -65(4) . .
N3 Co1 N2 C6 106.9(5) . .
O3 Co1 N2 C6 -170.8(5) . .
C35 Co1 N2 C6 -141.0(5) . .
O2 Co1 N3 C5 -109.1(5) . .
O4 Co1 N3 C5 73.0(6) . .
N1 Co1 N3 C5 -19.8(5) . .
N2 Co1 N3 C5 160.6(5) . .
O3 Co1 N3 C5 70.0(5) . .
C35 Co1 N3 C5 71.0(5) . .
O2 Co1 N3 C1 72.1(5) . .
O4 Co1 N3 C1 -105.8(5) . .
N1 Co1 N3 C1 161.4(5) . .
N2 Co1 N3 C1 -18.2(5) . .
O3 Co1 N3 C1 -108.8(5) . .
C35 Co1 N3 C1 -107.8(5) . .
C5 N3 C1 C2 -1.5(9) . .
Co1 N3 C1 C2 177.4(5) . .
N3 C1 C2 C3 2.4(10) . .
C1 C2 C3 C4 -0.7(10) . .
C1 C2 C3 C16 179.7(6) . .
C2 C3 C4 C5 -1.6(10) . .
C16 C3 C4 C5 178.0(7) . .
C1 N3 C5 C4 -1.1(9) . .
Co1 N3 C5 C4 -179.9(5) . .
C3 C4 C5 N3 2.7(11) . .
C10 N2 C6 C7 4.5(10) . .
Co1 N2 C6 C7 -166.5(5) . .
N2 C6 C7 C8 0.0(11) . .
C6 C7 C8 C9 -3.8(10) . .
C6 C7 C8 C28 172.0(6) . .
C7 C8 C9 C10 3.1(11) . .
C28 C8 C9 C10 -172.8(7) . .
C6 N2 C10 C9 -5.3(11) . .
Co1 N2 C10 C9 166.0(6) . .
C8 C9 C10 N2 1.6(12) . .
C15 N1 C11 C12 -4.7(10) . .
Co1 N1 C11 C12 166.5(6) . .
N1 C11 C12 C13 1.7(11) . .
C11 C12 C13 C14 1.8(10) . .
C11 C12 C13 C22 -172.8(6) . .
C12 C13 C14 C15 -2.0(10) . .
C22 C13 C14 C15 172.5(6) . .
C11 N1 C15 C14 4.5(10) . .
Co1 N1 C15 C14 -166.1(5) . .
C13 C14 C15 N1 -1.2(11) . .
C4 C3 C16 C17 -134.4(8) . .
C2 C3 C16 C17 45.2(10) . .
C4 C3 C16 C21 44.4(11) . .
C2 C3 C16 C21 -136.0(7) . .
C21 C16 C17 C18 -0.1(12) . .
C3 C16 C17 C18 178.8(7) . .
C16 C17 C18 C19 0.5(13) . .
C17 C18 C19 C20 0.4(13) . .
C17 C18 C19 N4 178.9(8) . .
C31 N4 C19 C20 135.8(8) . .
C25 N4 C19 C20 -42.3(11) . .
C31 N4 C19 C18 -42.6(11) . .
C25 N4 C19 C18 139.2(8) . .
C18 C19 C20 C21 -1.7(13) . .
N4 C19 C20 C21 179.8(8) . .
C19 C20 C21 C16 2.1(13) . .
C17 C16 C21 C20 -1.2(12) . .
C3 C16 C21 C20 179.9(7) . .
C14 C13 C22 C27 24.4(10) . .
C12 C13 C22 C27 -161.4(7) . .
C14 C13 C22 C23 -149.3(7) . .
C12 C13 C22 C23 25.0(9) . .
C27 C22 C23 C24 -1.5(11) . .
C13 C22 C23 C24 172.4(7) . .
C22 C23 C24 C25 -3.9(12) . 2_565
C31 N4 C25 C24 144.9(8) . 2_565
C19 N4 C25 C24 -37.1(11) . 2_565
C31 N4 C25 C26 -36.9(11) . .
C19 N4 C25 C26 141.1(7) . .
C24 C25 C26 C27 7.1(11) 2_565 2_565
N4 C25 C26 C27 -171.1(7) . 2_565
C23 C22 C27 C26 2.6(10) . 2_565
C13 C22 C27 C26 -171.2(6) . 2_565
C7 C8 C28 C33 -151.0(7) . .
C9 C8 C28 C33 24.5(10) . .
C7 C8 C28 C29 24.0(10) . .
C9 C8 C28 C29 -160.4(7) . .
C33 C28 C29 C30 3.9(10) . .
C8 C28 C29 C30 -171.2(6) . .
C28 C29 C30 C31 0.6(11) . 2_656
C19 N4 C31 C30 140.9(8) . 2_656
C25 N4 C31 C30 -41.1(11) . 2_656
C19 N4 C31 C32 -35.1(11) . .
C25 N4 C31 C32 142.9(7) . .
C30 C31 C32 C33 -5.3(11) 2_656 2_656
N4 C31 C32 C33 170.9(7) . 2_656
C29 C28 C33 C32 -3.9(10) . 2_656
C8 C28 C33 C32 171.4(6) . 2_656
Co1 O2 C34 O1 10.4(11) . .
Co1 O2 C34 C37 -169.5(4) . .
Co1 O3 C35 O4 -0.7(6) . .
Co1 O3 C35 C40 177.5(5) . .
Co1 O4 C35 O3 0.7(6) . .
Co1 O4 C35 C40 -177.4(5) . .
O2 Co1 C35 O3 178.2(3) . .
O4 Co1 C35 O3 -179.4(6) . .
N1 Co1 C35 O3 89.8(3) . .
N3 Co1 C35 O3 -1.9(4) . .
N2 Co1 C35 O3 -92.8(4) . .
O2 Co1 C35 O4 -2.5(5) . .
N1 Co1 C35 O4 -90.9(4) . .
N3 Co1 C35 O4 177.5(3) . .
N2 Co1 C35 O4 86.5(4) . .
O3 Co1 C35 O4 179.4(6) . .
O2 Co1 C35 C40 56(10) . .
O4 Co1 C35 C40 58(10) . .
N1 Co1 C35 C40 -33(10) . .
N3 Co1 C35 C40 -124(10) . .
N2 Co1 C35 C40 145(10) . .
O3 Co1 C35 C40 -122(10) . .
C38 C36 C37 C38 -0.5(12) 2_765 .
C38 C36 C37 C34 -179.7(6) 2_765 .
O1 C34 C37 C36 2.3(11) . .
O2 C34 C37 C36 -177.8(6) . .
O1 C34 C37 C38 -176.9(8) . .
O2 C34 C37 C38 3.0(10) . .
C36 C37 C38 C36 0.5(12) . 2_765
C34 C37 C38 C36 179.7(6) . 2_765
C41 C39 C40 C41 0.2(11) 2_676 .
C41 C39 C40 C35 180.0(6) 2_676 .
O3 C35 C40 C41 7.1(9) . .
O4 C35 C40 C41 -174.7(6) . .
Co1 C35 C40 C41 128(10) . .
O3 C35 C40 C39 -172.7(6) . .
O4 C35 C40 C39 5.5(9) . .
Co1 C35 C40 C39 -51(10) . .
C39 C40 C41 C39 -0.2(11) . 2_676
C35 C40 C41 C39 -180.0(6) . 2_676
